data_4113446
loop_
_publ_author_name
'David A. Shultz'
'Kira E. Vostrikova'
'Scot H. Bodnar'
'Hyun-Joo Koo'
'Myung-Hwan Whangbo'
'Martin L. Kirk'
'Ezra C. Depperman'
'Jeff W. Kampf'

_publ_section_title
;
 Trends in Metal-Biradical Exchange Interaction for First-Row MII(Nitronyl
 Nitroxide-Semiquinone) Complexes
;
_journal_name_full 'Journal of the American Chemical Society'
_journal_page_first 1607
_journal_page_last 1617
_journal_paper_doi 10.1021/ja020715x
_journal_volume 125
_journal_year 2003
_chemical_formula_sum 'C56 H69 B Mn N8 O4'
_chemical_formula_weight 983.94
_chemical_name_systematic
;

  ?

;
_space_group_IT_number 14
_symmetry_cell_setting monoclinic
_symmetry_space_group_name_Hall '-P 2ybc'
_symmetry_space_group_name_H-M 'P 1 21/c 1'
_atom_sites_solution_hydrogens geom
_atom_sites_solution_primary direct
_atom_sites_solution_secondary difmap
_audit_creation_method SHELXL-97
_cell_angle_alpha 90.00
_cell_angle_beta 104.274(6)
_cell_angle_gamma 90.00
_cell_formula_units_Z 1
_cell_length_a 12.828(5)
_cell_length_b 17.777(7)
_cell_length_c 24.075(9)
_cell_measurement_reflns_used 7953
_cell_measurement_temperature 158(2)
_cell_measurement_theta_max 24.41
_cell_measurement_theta_min 2.29
_cell_volume 5321(4)
_computing_cell_refinement 'Bruker SMART'
_computing_data_collection 'Bruker SMART'
_computing_data_reduction 'Bruker SHELXTL'
_computing_molecular_graphics 'Bruker SHELXTL'
_computing_publication_material 'Bruker SHELXTL'
_computing_structure_refinement 'Bruker SHELXTL'
_computing_structure_solution 'Bruker SHELXTL'
_diffrn_ambient_temperature 158(2)
_diffrn_measured_fraction_theta_full 0.994
_diffrn_measured_fraction_theta_max 0.994
_diffrn_measurement_device_type 'CCD area detector'
_diffrn_measurement_method 'phi and omega scans'
_diffrn_radiation_monochromator graphite
_diffrn_radiation_source 'sealed tube'
_diffrn_radiation_type MoK\a
_diffrn_radiation_wavelength 0.71073
_diffrn_reflns_av_R_equivalents 0.0728
_diffrn_reflns_av_sigmaI/netI 0.0524
_diffrn_reflns_limit_h_max 14
_diffrn_reflns_limit_h_min -15
_diffrn_reflns_limit_k_max 20
_diffrn_reflns_limit_k_min -20
_diffrn_reflns_limit_l_max 28
_diffrn_reflns_limit_l_min -28
_diffrn_reflns_number 50210
_diffrn_reflns_theta_full 24.72
_diffrn_reflns_theta_max 24.72
_diffrn_reflns_theta_min 1.44
_exptl_absorpt_coefficient_mu 0.301
_exptl_absorpt_correction_T_max 0.966
_exptl_absorpt_correction_T_min 0.787
_exptl_absorpt_correction_type multi-scan
_exptl_crystal_colour brown
_exptl_crystal_density_diffrn 1.228
_exptl_crystal_description blocks
_exptl_crystal_F_000 2092
_exptl_crystal_size_max 0.20
_exptl_crystal_size_mid 0.28
_exptl_crystal_size_min 0.48
_refine_diff_density_max 0.831
_refine_diff_density_min -0.862
_refine_diff_density_rms 0.100
_refine_ls_extinction_method none
_refine_ls_goodness_of_fit_ref 1.193
_refine_ls_hydrogen_treatment mixed
_refine_ls_matrix_type full
_refine_ls_number_parameters 647
_refine_ls_number_reflns 9019
_refine_ls_number_restraints 0
_refine_ls_restrained_S_all 1.193
_refine_ls_R_factor_all 0.1258
_refine_ls_R_factor_gt 0.1033
_refine_ls_shift/su_max 0.000
_refine_ls_shift/su_mean 0.000
_refine_ls_structure_factor_coef Fsqd
_refine_ls_weighting_details 'calc w=1/[\s^2^(Fo^2^)+(0.0585P)^2^+36.0314P] where P=(Fo^2^+2Fc^2^)/3'
_refine_ls_weighting_scheme calc
_refine_ls_wR_factor_gt 0.2558
_refine_ls_wR_factor_ref 0.2668
_reflns_number_gt 7044
_reflns_number_total 9019
_reflns_threshold_expression >2sigma(I)
_cod_data_source_file ja020715x_5.cif
_cod_data_source_block mnnsq[NN-SQMnTpCum,Me]
_cod_database_code 4113446

loop_
_symmetry_equiv_pos_as_xyz
'x, y, z'
'-x, y+1/2, -z+1/2'
'-x, -y, -z'
'x, -y-1/2, z-1/2'

loop_
_atom_site_label
_atom_site_type_symbol
_atom_site_fract_x
_atom_site_fract_y
_atom_site_fract_z
_atom_site_U_iso_or_equiv
_atom_site_adp_type
_atom_site_occupancy
_atom_site_symmetry_multiplicity
_atom_site_calc_flag
_atom_site_refinement_flags
Mn1 Mn 0.80242(8) 0.10030(5) 0.25061(4) 0.0284(3) Uani 1 1 d .
O1 O 0.8851(3) 0.1979(2) 0.22807(17) 0.0289(10) Uani 1 1 d .
O2 O 0.8052(4) 0.0789(3) 0.1670(2) 0.0373(11) Uani 1 1 d .
O3 O 0.8094(6) 0.0779(4) -0.0326(2) 0.078(2) Uani 1 1 d .
O4 O 1.0986(7) 0.2430(4) 0.0165(3) 0.086(2) Uani 1 1 d .
N1 N 0.8917(7) 0.1185(4) -0.0343(3) 0.0561(18) Uani 1 1 d .
N2 N 1.0275(8) 0.1970(4) -0.0106(3) 0.068(2) Uani 1 1 d .
N3 N 0.9231(4) 0.0811(3) 0.3308(2) 0.0297(12) Uani 1 1 d .
N4 N 0.8790(4) 0.0774(3) 0.3777(2) 0.0312(12) Uani 1 1 d .
N5 N 0.7000(4) 0.1662(3) 0.2907(2) 0.0301(12) Uani 1 1 d .
N6 N 0.6925(4) 0.1385(3) 0.3432(2) 0.0313(12) Uani 1 1 d .
N7 N 0.7088(4) 0.0016(3) 0.2712(2) 0.0293(12) Uani 1 1 d .
N8 N 0.7173(4) -0.0028(3) 0.3298(2) 0.0303(12) Uani 1 1 d .
B1 B 0.7551(6) 0.0662(4) 0.3692(3) 0.0292(16) Uani 1 1 d .
H1 H 0.7403 0.0562 0.4074 0.035 Uiso 1 1 calc R
C1 C 0.8959(5) 0.1955(3) 0.1769(3) 0.0276(14) Uani 1 1 d .
C2 C 0.9501(5) 0.2547(4) 0.1517(3) 0.0303(14) Uani 1 1 d .
C3 C 0.9628(6) 0.2424(4) 0.0973(3) 0.0359(16) Uani 1 1 d .
H3 H 1.0000 0.2790 0.0809 0.043 Uiso 1 1 calc R
C4 C 0.9217(6) 0.1758(4) 0.0639(3) 0.0359(16) Uani 1 1 d .
C5 C 0.8652(6) 0.1219(4) 0.0862(3) 0.0364(16) Uani 1 1 d .
H5 H 0.8349 0.0799 0.0635 0.044 Uiso 1 1 calc R
C6 C 0.8525(5) 0.1292(4) 0.1425(3) 0.0306(14) Uani 1 1 d .
C7 C 0.9957(5) 0.3240(4) 0.1871(3) 0.0314(14) Uani 1 1 d .
C8 C 1.0419(6) 0.3815(4) 0.1512(3) 0.0417(17) Uani 1 1 d .
H8A H 1.0975 0.3572 0.1359 0.063 Uiso 1 1 calc R
H8B H 1.0734 0.4239 0.1756 0.063 Uiso 1 1 calc R
H8C H 0.9841 0.3998 0.1195 0.063 Uiso 1 1 calc R
C9 C 1.0872(6) 0.3003(4) 0.2380(3) 0.0392(16) Uani 1 1 d .
H9A H 1.0586 0.2677 0.2635 0.059 Uiso 1 1 calc R
H9B H 1.1195 0.3451 0.2590 0.059 Uiso 1 1 calc R
H9C H 1.1419 0.2729 0.2239 0.059 Uiso 1 1 calc R
C10 C 0.9074(6) 0.3640(4) 0.2102(3) 0.0353(15) Uani 1 1 d .
H10A H 0.8445 0.3735 0.1785 0.053 Uiso 1 1 calc R
H10B H 0.9355 0.4118 0.2280 0.053 Uiso 1 1 calc R
H10C H 0.8866 0.3318 0.2387 0.053 Uiso 1 1 calc R
C11 C 0.9443(7) 0.1650(4) 0.0080(3) 0.0439(19) Uani 1 1 d .
C12 C 0.9377(8) 0.1314(6) -0.0871(3) 0.075(3) Uani 1 1 d .
C13 C 1.0517(9) 0.1564(5) -0.0608(4) 0.082(3) Uani 1 1 d .
C14 C 0.9461(14) 0.0470(9) -0.1071(9) 0.192(11) Uani 1 1 d .
H14A H 0.9841 0.0167 -0.0744 0.288 Uiso 1 1 calc R
H14B H 0.9858 0.0457 -0.1371 0.288 Uiso 1 1 calc R
H14C H 0.8737 0.0266 -0.1222 0.288 Uiso 1 1 calc R
C15 C 0.8813(12) 0.1993(8) -0.1221(4) 0.147(8) Uani 1 1 d .
H15A H 0.8045 0.1985 -0.1231 0.221 Uiso 1 1 calc R
H15B H 0.8903 0.1964 -0.1613 0.221 Uiso 1 1 calc R
H15C H 0.9133 0.2461 -0.1042 0.221 Uiso 1 1 calc R
C16 C 1.1345(10) 0.0943(7) -0.0384(5) 0.096(4) Uani 1 1 d .
H16A H 1.1515 0.0680 -0.0709 0.145 Uiso 1 1 calc R
H16B H 1.1046 0.0584 -0.0155 0.145 Uiso 1 1 calc R
H16C H 1.2001 0.1167 -0.0145 0.145 Uiso 1 1 calc R
C17 C 1.1001(8) 0.2067(7) -0.0974(4) 0.104(5) Uani 1 1 d .
H17A H 1.1012 0.1808 -0.1331 0.156 Uiso 1 1 calc R
H17B H 1.1737 0.2198 -0.0768 0.156 Uiso 1 1 calc R
H17C H 1.0570 0.2527 -0.1062 0.156 Uiso 1 1 calc R
C18 C 0.9361(6) 0.0865(5) 0.4855(3) 0.048(2) Uani 1 1 d .
H18A H 0.8865 0.1280 0.4868 0.073 Uiso 1 1 calc R
H18B H 1.0037 0.0947 0.5144 0.073 Uiso 1 1 calc R
H18C H 0.9038 0.0389 0.4934 0.073 Uiso 1 1 calc R
C19 C 0.9582(6) 0.0831(4) 0.4268(3) 0.0359(16) Uani 1 1 d .
C20 C 1.0546(6) 0.0900(4) 0.4121(3) 0.0383(16) Uani 1 1 d .
H20 H 1.1238 0.0948 0.4376 0.046 Uiso 1 1 calc R
C21 C 1.0306(5) 0.0887(3) 0.3517(3) 0.0302(14) Uani 1 1 d .
C22 C 1.1064(5) 0.0978(4) 0.3147(3) 0.0315(14) Uani 1 1 d .
C23 C 1.2081(5) 0.1292(4) 0.3376(3) 0.0348(15) Uani 1 1 d .
H23 H 1.2279 0.1425 0.3770 0.042 Uiso 1 1 calc R
C24 C 1.2806(6) 0.1414(4) 0.3043(3) 0.0379(16) Uani 1 1 d .
H24 H 1.3494 0.1619 0.3215 0.046 Uiso 1 1 calc R
C25 C 1.2544(6) 0.1242(4) 0.2457(3) 0.0394(17) Uani 1 1 d .
C26 C 1.1534(6) 0.0920(4) 0.2218(3) 0.0384(16) Uani 1 1 d .
H26 H 1.1331 0.0800 0.1821 0.046 Uiso 1 1 calc R
C27 C 1.0816(5) 0.0775(4) 0.2569(3) 0.0320(15) Uani 1 1 d .
H27 H 1.0151 0.0533 0.2407 0.038 Uiso 1 1 calc R
C28 C 1.3363(7) 0.1416(5) 0.2098(4) 0.053(2) Uani 1 1 d .
H28 H 1.3706 0.1906 0.2245 0.064 Uiso 1 1 calc R
C29 C 1.4261(8) 0.0834(5) 0.2223(6) 0.085(4) Uani 1 1 d .
H29A H 1.3968 0.0341 0.2083 0.127 Uiso 1 1 calc R
H29B H 1.4572 0.0807 0.2638 0.127 Uiso 1 1 calc R
H29C H 1.4820 0.0979 0.2030 0.127 Uiso 1 1 calc R
C30 C 1.2835(9) 0.1541(8) 0.1467(4) 0.095(4) Uani 1 1 d .
H30A H 1.2267 0.1920 0.1428 0.143 Uiso 1 1 calc R
H30B H 1.2523 0.1067 0.1294 0.143 Uiso 1 1 calc R
H30C H 1.3376 0.1717 0.1271 0.143 Uiso 1 1 calc R
C31 C 0.6113(7) 0.1759(4) 0.4248(3) 0.0452(19) Uani 1 1 d .
H31A H 0.5821 0.1255 0.4278 0.068 Uiso 1 1 calc R
H31B H 0.5598 0.2138 0.4309 0.068 Uiso 1 1 calc R
H31C H 0.6792 0.1817 0.4539 0.068 Uiso 1 1 calc R
C32 C 0.6309(5) 0.1861(4) 0.3665(3) 0.0331(15) Uani 1 1 d .
C33 C 0.5986(5) 0.2452(4) 0.3291(3) 0.0332(15) Uani 1 1 d .
H33 H 0.5559 0.2870 0.3343 0.040 Uiso 1 1 calc R
C34 C 0.6416(5) 0.2312(3) 0.2817(3) 0.0300(14) Uani 1 1 d .
C35 C 0.6344(5) 0.2774(4) 0.2293(3) 0.0303(14) Uani 1 1 d .
C36 C 0.6346(6) 0.2490(4) 0.1763(3) 0.0354(15) Uani 1 1 d .
H36 H 0.6403 0.1962 0.1720 0.043 Uiso 1 1 calc R
C37 C 0.6268(6) 0.2950(4) 0.1286(3) 0.0372(16) Uani 1 1 d .
H37 H 0.6283 0.2730 0.0929 0.045 Uiso 1 1 calc R
C38 C 0.6168(6) 0.3731(4) 0.1327(3) 0.0363(16) Uani 1 1 d .
C39 C 0.6138(6) 0.4028(4) 0.1862(3) 0.0403(16) Uani 1 1 d .
H39 H 0.6054 0.4555 0.1900 0.048 Uiso 1 1 calc R
C40 C 0.6229(6) 0.3566(4) 0.2340(3) 0.0373(16) Uani 1 1 d .
H40 H 0.6213 0.3781 0.2699 0.045 Uiso 1 1 calc R
C41 C 0.6087(6) 0.4211(4) 0.0787(3) 0.0424(17) Uani 1 1 d .
H41 H 0.5590 0.3949 0.0459 0.051 Uiso 1 1 calc R
C42 C 0.5644(7) 0.5000(4) 0.0832(4) 0.050(2) Uani 1 1 d .
H42A H 0.4958 0.4965 0.0940 0.075 Uiso 1 1 calc R
H42B H 0.5532 0.5254 0.0460 0.075 Uiso 1 1 calc R
H42C H 0.6158 0.5288 0.1123 0.075 Uiso 1 1 calc R
C43 C 0.7187(7) 0.4285(5) 0.0646(3) 0.055(2) Uani 1 1 d .
H43A H 0.7658 0.4604 0.0934 0.083 Uiso 1 1 calc R
H43B H 0.7093 0.4512 0.0266 0.083 Uiso 1 1 calc R
H43C H 0.7511 0.3785 0.0649 0.083 Uiso 1 1 calc R
C44 C 0.6968(6) -0.0984(4) 0.4053(3) 0.0438(18) Uani 1 1 d .
H44A H 0.7723 -0.1076 0.4249 0.066 Uiso 1 1 calc R
H44B H 0.6556 -0.1449 0.4045 0.066 Uiso 1 1 calc R
H44C H 0.6673 -0.0594 0.4258 0.066 Uiso 1 1 calc R
C45 C 0.6896(5) -0.0725(4) 0.3444(3) 0.0333(15) Uani 1 1 d .
C46 C 0.6595(6) -0.1138(4) 0.2944(3) 0.0351(16) Uani 1 1 d .
H46 H 0.6346 -0.1643 0.2909 0.042 Uiso 1 1 calc R
C47 C 0.6728(5) -0.0666(4) 0.2496(3) 0.0303(14) Uani 1 1 d .
C48 C 0.6476(5) -0.0837(3) 0.1879(3) 0.0285(14) Uani 1 1 d .
C49 C 0.6562(5) -0.1579(3) 0.1696(3) 0.0306(14) Uani 1 1 d .
H49 H 0.6811 -0.1962 0.1972 0.037 Uiso 1 1 calc R
C50 C 0.6288(6) -0.1764(4) 0.1112(3) 0.0369(16) Uani 1 1 d .
H50 H 0.6375 -0.2268 0.1001 0.044 Uiso 1 1 calc R
C51 C 0.5895(6) -0.1232(4) 0.0693(3) 0.0398(17) Uani 1 1 d .
C52 C 0.5818(6) -0.0491(4) 0.0878(3) 0.0427(18) Uani 1 1 d .
H52 H 0.5565 -0.0110 0.0600 0.051 Uiso 1 1 calc R
C53 C 0.6099(6) -0.0298(4) 0.1450(3) 0.0400(17) Uani 1 1 d .
H53 H 0.6037 0.0212 0.1557 0.048 Uiso 1 1 calc R
C54 C 0.5514(7) -0.1414(4) 0.0050(3) 0.0472(19) Uani 1 1 d .
H54 H 0.5792 -0.1001 -0.0157 0.057 Uiso 1 1 calc R
C55 C 0.5945(8) -0.2151(5) -0.0135(4) 0.058(2) Uani 1 1 d .
H55A H 0.6733 -0.2136 -0.0038 0.087 Uiso 1 1 calc R
H55B H 0.5672 -0.2215 -0.0550 0.087 Uiso 1 1 calc R
H55C H 0.5705 -0.2573 0.0064 0.087 Uiso 1 1 calc R
C56 C 0.4264(7) -0.1372(5) -0.0143(4) 0.054(2) Uani 1 1 d .
H56A H 0.3954 -0.1777 0.0041 0.081 Uiso 1 1 calc R
H56B H 0.4030 -0.1428 -0.0560 0.081 Uiso 1 1 calc R
H56C H 0.4021 -0.0885 -0.0031 0.081 Uiso 1 1 calc R

loop_
_atom_site_aniso_label
_atom_site_aniso_U_11
_atom_site_aniso_U_22
_atom_site_aniso_U_33
_atom_site_aniso_U_23
_atom_site_aniso_U_13
_atom_site_aniso_U_12
Mn1 0.0360(6) 0.0253(5) 0.0274(5) -0.0008(4) 0.0145(4) -0.0014(4)
O1 0.038(3) 0.026(2) 0.026(2) -0.0025(18) 0.0151(19) -0.0049(19)
O2 0.052(3) 0.033(3) 0.031(3) -0.009(2) 0.017(2) -0.011(2)
O3 0.083(5) 0.108(6) 0.040(3) -0.027(4) 0.011(3) 0.011(4)
O4 0.142(7) 0.048(4) 0.098(5) -0.010(4) 0.087(5) -0.018(4)
N1 0.070(5) 0.059(5) 0.040(4) 0.002(3) 0.017(4) 0.020(4)
N2 0.136(8) 0.036(4) 0.058(5) 0.002(3) 0.071(5) 0.009(4)
N3 0.038(3) 0.025(3) 0.031(3) -0.003(2) 0.018(2) -0.002(2)
N4 0.036(3) 0.033(3) 0.028(3) -0.002(2) 0.014(2) -0.001(2)
N5 0.038(3) 0.028(3) 0.029(3) 0.001(2) 0.018(2) 0.000(2)
N6 0.042(3) 0.027(3) 0.032(3) 0.002(2) 0.020(3) 0.006(2)
N7 0.036(3) 0.026(3) 0.030(3) -0.001(2) 0.015(2) -0.002(2)
N8 0.037(3) 0.028(3) 0.030(3) 0.002(2) 0.016(2) 0.000(2)
B1 0.034(4) 0.028(4) 0.028(4) 0.001(3) 0.015(3) -0.002(3)
C1 0.032(3) 0.023(3) 0.030(3) 0.001(3) 0.010(3) 0.001(3)
C2 0.036(4) 0.030(3) 0.028(3) 0.004(3) 0.013(3) 0.004(3)
C3 0.043(4) 0.033(4) 0.037(4) 0.009(3) 0.019(3) 0.011(3)
C4 0.049(4) 0.035(4) 0.028(3) 0.002(3) 0.016(3) 0.007(3)
C5 0.043(4) 0.041(4) 0.026(3) -0.006(3) 0.010(3) -0.001(3)
C6 0.034(4) 0.034(3) 0.026(3) 0.004(3) 0.012(3) 0.003(3)
C7 0.037(4) 0.029(3) 0.031(3) 0.004(3) 0.011(3) -0.004(3)
C8 0.053(5) 0.031(4) 0.044(4) 0.005(3) 0.016(4) -0.008(3)
C9 0.044(4) 0.032(4) 0.039(4) 0.001(3) 0.006(3) -0.003(3)
C10 0.041(4) 0.027(3) 0.042(4) -0.006(3) 0.017(3) -0.003(3)
C11 0.070(5) 0.039(4) 0.028(4) 0.000(3) 0.022(4) 0.015(4)
C12 0.072(5) 0.131(7) 0.023(4) -0.002(4) 0.014(4) 0.052(5)
C13 0.125(10) 0.059(6) 0.076(7) -0.014(5) 0.054(7) -0.007(6)
C14 0.187(16) 0.134(13) 0.33(2) -0.163(15) 0.209(18) -0.100(12)
C15 0.150(13) 0.252(19) 0.039(6) 0.023(8) 0.022(7) 0.139(14)
C16 0.102(9) 0.092(9) 0.103(9) 0.002(7) 0.040(7) 0.026(7)
C17 0.073(7) 0.212(15) 0.040(5) 0.016(7) 0.037(5) 0.037(8)
C18 0.052(5) 0.066(5) 0.032(4) -0.001(4) 0.018(3) -0.002(4)
C19 0.046(4) 0.035(4) 0.028(3) 0.001(3) 0.011(3) 0.003(3)
C20 0.038(4) 0.042(4) 0.033(4) 0.000(3) 0.006(3) -0.002(3)
C21 0.036(4) 0.021(3) 0.035(4) -0.003(3) 0.012(3) 0.000(3)
C22 0.035(4) 0.024(3) 0.037(4) 0.003(3) 0.012(3) 0.002(3)
C23 0.040(4) 0.035(4) 0.031(4) 0.005(3) 0.010(3) 0.007(3)
C24 0.036(4) 0.032(4) 0.049(4) 0.002(3) 0.015(3) 0.000(3)
C25 0.036(4) 0.035(4) 0.055(5) 0.006(3) 0.027(3) 0.005(3)
C26 0.051(4) 0.034(4) 0.036(4) 0.002(3) 0.023(3) 0.005(3)
C27 0.033(4) 0.027(3) 0.040(4) 0.000(3) 0.017(3) 0.000(3)
C28 0.056(5) 0.054(5) 0.061(5) 0.005(4) 0.037(4) -0.006(4)
C29 0.070(6) 0.057(6) 0.156(11) 0.002(6) 0.082(7) 0.002(5)
C30 0.097(8) 0.149(12) 0.052(6) 0.024(7) 0.042(6) -0.018(8)
C31 0.065(5) 0.038(4) 0.045(4) 0.001(3) 0.035(4) 0.004(4)
C32 0.038(4) 0.027(3) 0.040(4) -0.006(3) 0.020(3) -0.002(3)
C33 0.036(4) 0.026(3) 0.041(4) -0.004(3) 0.017(3) 0.003(3)
C34 0.032(4) 0.024(3) 0.035(4) -0.001(3) 0.010(3) 0.001(3)
C35 0.030(3) 0.028(3) 0.033(4) -0.004(3) 0.007(3) 0.001(3)
C36 0.041(4) 0.027(3) 0.039(4) 0.000(3) 0.012(3) 0.002(3)
C37 0.046(4) 0.033(4) 0.031(4) -0.005(3) 0.006(3) 0.002(3)
C38 0.038(4) 0.035(4) 0.036(4) 0.001(3) 0.008(3) 0.006(3)
C39 0.047(4) 0.034(4) 0.038(4) 0.000(3) 0.009(3) 0.005(3)
C40 0.047(4) 0.031(4) 0.036(4) -0.003(3) 0.014(3) 0.005(3)
C41 0.052(5) 0.036(4) 0.034(4) 0.004(3) 0.001(3) -0.003(3)
C42 0.055(5) 0.041(4) 0.055(5) 0.012(4) 0.012(4) 0.000(4)
C43 0.065(6) 0.060(5) 0.045(5) 0.015(4) 0.020(4) 0.008(4)
C44 0.057(5) 0.038(4) 0.045(4) 0.002(3) 0.030(4) -0.007(4)
C45 0.039(4) 0.027(3) 0.040(4) 0.002(3) 0.021(3) 0.000(3)
C46 0.042(4) 0.025(3) 0.045(4) -0.002(3) 0.022(3) -0.003(3)
C47 0.026(3) 0.030(3) 0.038(4) 0.002(3) 0.012(3) 0.003(3)
C48 0.029(3) 0.019(3) 0.040(4) -0.003(3) 0.012(3) -0.004(2)
C49 0.032(4) 0.020(3) 0.040(4) 0.001(3) 0.009(3) 0.000(3)
C50 0.046(4) 0.031(4) 0.035(4) 0.000(3) 0.013(3) 0.002(3)
C51 0.051(4) 0.032(4) 0.037(4) 0.002(3) 0.012(3) -0.007(3)
C52 0.055(5) 0.028(4) 0.042(4) 0.008(3) 0.007(4) 0.004(3)
C53 0.047(4) 0.031(4) 0.041(4) -0.003(3) 0.008(3) 0.001(3)
C54 0.069(5) 0.036(4) 0.036(4) 0.004(3) 0.013(4) -0.008(4)
C55 0.073(6) 0.059(5) 0.048(5) -0.009(4) 0.025(4) -0.008(4)
C56 0.061(5) 0.047(5) 0.049(5) 0.002(4) 0.005(4) -0.005(4)

loop_
_atom_type_symbol
_atom_type_description
_atom_type_scat_dispersion_real
_atom_type_scat_dispersion_imag
_atom_type_scat_source
C C 0.0033 0.0016 'International Tables Vol C Tables 4.2.6.8 and 6.1.1.4'
H H 0.0000 0.0000 'International Tables Vol C Tables 4.2.6.8 and 6.1.1.4'
B B 0.0013 0.0007 'International Tables Vol C Tables 4.2.6.8 and 6.1.1.4'
N N 0.0061 0.0033 'International Tables Vol C Tables 4.2.6.8 and 6.1.1.4'
O O 0.0106 0.0060 'International Tables Vol C Tables 4.2.6.8 and 6.1.1.4'
Mn Mn 0.3368 0.7283 'International Tables Vol C Tables 4.2.6.8 and 6.1.1.4'

loop_
_geom_angle_atom_site_label_1
_geom_angle_atom_site_label_2
_geom_angle_atom_site_label_3
_geom_angle
O2 Mn1 N5 134.2(2)
O2 Mn1 O1 77.06(17)
N5 Mn1 O1 93.83(18)
O2 Mn1 N3 131.1(2)
N5 Mn1 N3 93.8(2)
O1 Mn1 N3 93.56(18)
O2 Mn1 N7 102.13(18)
N5 Mn1 N7 84.71(19)
O1 Mn1 N7 177.05(19)
N3 Mn1 N7 89.09(19)
C1 O1 Mn1 113.0(4)
C6 O2 Mn1 116.0(4)
O3 N1 C11 125.3(7)
O3 N1 C12 126.3(8)
C11 N1 C12 107.9(8)
O4 N2 C11 127.6(6)
O4 N2 C13 117.1(8)
C11 N2 C13 113.2(7)
C21 N3 N4 106.6(5)
C21 N3 Mn1 138.5(4)
N4 N3 Mn1 112.7(4)
C19 N4 N3 109.8(5)
C19 N4 B1 129.8(5)
N3 N4 B1 120.4(5)
C34 N5 N6 106.7(5)
C34 N5 Mn1 139.4(4)
N6 N5 Mn1 113.8(4)
C32 N6 N5 109.4(5)
C32 N6 B1 129.5(5)
N5 N6 B1 121.0(5)
C47 N7 N8 105.8(5)
C47 N7 Mn1 139.8(4)
N8 N7 Mn1 110.8(4)
C45 N8 N7 110.8(5)
C45 N8 B1 128.6(5)
N7 N8 B1 120.6(5)
N8 B1 N6 110.7(5)
N8 B1 N4 109.5(5)
N6 B1 N4 110.7(5)
O1 C1 C6 117.2(5)
O1 C1 C2 123.3(5)
C6 C1 C2 119.5(5)
C3 C2 C1 117.2(6)
C3 C2 C7 122.6(6)
C1 C2 C7 120.1(5)
C2 C3 C4 123.0(6)
C5 C4 C3 119.9(6)
C5 C4 C11 120.7(6)
C3 C4 C11 119.4(6)
C4 C5 C6 120.3(6)
O2 C6 C5 123.3(6)
O2 C6 C1 116.8(5)
C5 C6 C1 119.9(6)
C2 C7 C9 109.6(5)
C2 C7 C8 111.7(5)
C9 C7 C8 107.7(6)
C2 C7 C10 110.9(5)
C9 C7 C10 108.8(5)
C8 C7 C10 108.1(5)
N1 C11 N2 106.8(6)
N1 C11 C4 126.7(7)
N2 C11 C4 126.4(7)
C13 C12 N1 103.1(7)
C13 C12 C15 105.9(10)
N1 C12 C15 110.0(7)
C13 C12 C14 105.9(9)
N1 C12 C14 100.3(9)
C15 C12 C14 129.0(12)
C17 C13 N2 112.6(8)
C17 C13 C12 115.5(9)
N2 C13 C12 96.2(7)
C17 C13 C16 106.6(9)
N2 C13 C16 108.9(8)
C12 C13 C16 116.7(9)
N4 C19 C20 108.1(6)
N4 C19 C18 123.0(6)
C20 C19 C18 128.7(7)
C19 C20 C21 106.4(6)
N3 C21 C20 109.2(6)
N3 C21 C22 123.2(6)
C20 C21 C22 127.5(6)
C27 C22 C23 117.1(6)
C27 C22 C21 123.3(6)
C23 C22 C21 119.6(6)
C24 C23 C22 121.9(7)
C23 C24 C25 121.2(7)
C24 C25 C26 118.1(6)
C24 C25 C28 119.5(7)
C26 C25 C28 122.4(7)
C25 C26 C27 119.9(6)
C22 C27 C26 121.7(6)
C30 C28 C29 115.3(9)
C30 C28 C25 113.1(7)
C29 C28 C25 109.7(7)
N6 C32 C33 108.3(6)
N6 C32 C31 123.9(6)
C33 C32 C31 127.7(6)
C32 C33 C34 106.3(6)
N5 C34 C33 109.3(6)
N5 C34 C35 121.3(5)
C33 C34 C35 129.4(6)
C36 C35 C40 117.4(6)
C36 C35 C34 124.8(6)
C40 C35 C34 117.7(6)
C35 C36 C37 122.3(6)
C36 C37 C38 120.9(6)
C37 C38 C39 117.5(6)
C37 C38 C41 118.6(6)
C39 C38 C41 123.9(6)
C40 C39 C38 121.4(7)
C39 C40 C35 120.4(6)
C42 C41 C43 108.3(6)
C42 C41 C38 113.6(6)
C43 C41 C38 111.1(6)
N8 C45 C46 106.9(6)
N8 C45 C44 124.7(6)
C46 C45 C44 128.3(6)
C45 C46 C47 107.0(6)
N7 C47 C46 109.4(6)
N7 C47 C48 122.8(6)
C46 C47 C48 127.7(6)
C49 C48 C53 116.8(6)
C49 C48 C47 119.7(6)
C53 C48 C47 123.5(6)
C50 C49 C48 121.0(6)
C51 C50 C49 121.8(6)
C50 C51 C52 116.9(7)
C50 C51 C54 123.9(6)
C52 C51 C54 119.1(6)
C53 C52 C51 121.9(7)
C52 C53 C48 121.5(6)
C55 C54 C51 115.2(7)
C55 C54 C56 111.9(7)
C51 C54 C56 109.8(6)

loop_
_geom_bond_atom_site_label_1
_geom_bond_atom_site_label_2
_geom_bond_distance
Mn1 O2 2.058(5)
Mn1 N5 2.158(5)
Mn1 O1 2.172(4)
Mn1 N3 2.183(6)
Mn1 N7 2.250(5)
O1 C1 1.273(7)
O2 C6 1.301(8)
O3 N1 1.288(10)
O4 N2 1.278(11)
N1 C11 1.356(10)
N1 C12 1.544(11)
N2 C11 1.378(11)
N2 C13 1.503(11)
N3 C21 1.352(8)
N3 N4 1.383(7)
N4 C19 1.359(9)
N4 B1 1.565(9)
N5 C34 1.365(8)
N5 N6 1.381(7)
N6 C32 1.369(8)
N6 B1 1.562(9)
N7 C47 1.355(8)
N7 N8 1.389(7)
N8 C45 1.359(8)
N8 B1 1.554(9)
C1 C6 1.468(9)
C1 C2 1.472(9)
C2 C3 1.376(9)
C2 C7 1.528(9)
C3 C4 1.456(10)
C4 C5 1.387(10)
C4 C11 1.457(9)
C5 C6 1.410(9)
C7 C9 1.532(9)
C7 C8 1.548(9)
C7 C10 1.552(9)
C12 C13 1.510(15)
C12 C15 1.547(7)
C12 C14 1.587(16)
C13 C17 1.494(7)
C13 C16 1.535(7)
C18 C19 1.510(9)
C19 C20 1.373(10)
C20 C21 1.412(9)
C21 C22 1.480(9)
C22 C27 1.396(9)
C22 C23 1.401(10)
C23 C24 1.387(9)
C24 C25 1.400(10)
C25 C26 1.404(10)
C25 C28 1.548(9)
C26 C27 1.419(9)
C28 C30 1.519(13)
C28 C29 1.522(12)
C31 C32 1.497(9)
C32 C33 1.380(9)
C33 C34 1.407(9)
C34 C35 1.489(9)
C35 C36 1.374(9)
C35 C40 1.422(9)
C36 C37 1.392(9)
C37 C38 1.401(10)
C38 C39 1.401(10)
C38 C41 1.536(10)
C39 C40 1.395(10)
C41 C42 1.528(10)
C41 C43 1.536(11)
C44 C45 1.516(9)
C45 C46 1.381(9)
C46 C47 1.409(9)
C47 C48 1.472(9)
C48 C49 1.403(8)
C48 C53 1.404(9)
C49 C50 1.401(9)
C50 C51 1.384(10)
C51 C52 1.402(10)
C51 C54 1.538(10)
C52 C53 1.379(10)
C54 C55 1.531(11)
C54 C56 1.558(11)
